data_2236951
loop_
_publ_author_name
'Wilbrand, Sabine'
'Neis, Christian'
'Hegetschweiler, Kaspar'

_publ_section_title
;
 3-Hydroxy-2-methoxybenzamide
;
_journal_coeditor_code LD2083
_journal_issue 12
_journal_name_full 'Acta Crystallographica Section E'
_journal_page_first o3494
_journal_paper_doi 10.1107/S1600536812047769
_journal_volume 68
_journal_year 2012
_chemical_formula_iupac 'C8 H9 N O3'
_chemical_formula_moiety 'C8 H9 N O3'
_chemical_formula_sum 'C8 H9 N O3'
_chemical_formula_weight 167.16
_chemical_name_systematic
;
3-Hydroxy-2-methoxybenzamide
;
_space_group_IT_number 14
_symmetry_cell_setting monoclinic
_symmetry_space_group_name_Hall '-P 2yn'
_symmetry_space_group_name_H-M 'P 1 21/n 1'
_atom_sites_solution_hydrogens geom
_atom_sites_solution_primary direct
_atom_sites_solution_secondary difmap
_cell_angle_alpha 90.00
_cell_angle_beta 92.7500(10)
_cell_angle_gamma 90.00
_cell_formula_units_Z 4
_cell_length_a 5.6293(2)
_cell_length_b 10.1826(4)
_cell_length_c 13.2402(5)
_cell_measurement_reflns_used 3853
_cell_measurement_temperature 110(2)
_cell_measurement_theta_max 32.45
_cell_measurement_theta_min 2.53
_cell_volume 758.07(5)
_computing_cell_refinement 'SAINT (Bruker, 2010)'
_computing_data_collection 'APEX2 (Bruker, 2010)'
_computing_data_reduction 'SAINT (Bruker, 2010)'
_computing_molecular_graphics 'DIAMOND (Brandenburg, 2012)'
_computing_publication_material 'SHELXL97 (Sheldrick, 2008)'
_computing_structure_refinement 'SHELXL97 (Sheldrick, 2008)'
_computing_structure_solution 'SHELXS97 (Sheldrick, 2008)'
_diffrn_ambient_temperature 110(2)
_diffrn_measured_fraction_theta_full 1.000
_diffrn_measured_fraction_theta_max 1.000
_diffrn_measurement_device_type 'Bruker APEXII KappaCCD'
_diffrn_measurement_method 'phi and omega scans'
_diffrn_radiation_monochromator graphite
_diffrn_radiation_source 'fine-focus sealed tube'
_diffrn_radiation_type MoK\a
_diffrn_radiation_wavelength 0.71073
_diffrn_reflns_av_R_equivalents 0.0223
_diffrn_reflns_av_sigmaI/netI 0.0165
_diffrn_reflns_limit_h_max 6
_diffrn_reflns_limit_h_min -6
_diffrn_reflns_limit_k_max 12
_diffrn_reflns_limit_k_min -12
_diffrn_reflns_limit_l_max 16
_diffrn_reflns_limit_l_min -15
_diffrn_reflns_number 7200
_diffrn_reflns_theta_full 25.97
_diffrn_reflns_theta_max 25.97
_diffrn_reflns_theta_min 2.52
_exptl_absorpt_coefficient_mu 0.113
_exptl_absorpt_correction_T_max 0.9843
_exptl_absorpt_correction_T_min 0.9466
_exptl_absorpt_correction_type multi-scan
_exptl_absorpt_process_details '(SADABS; Bruker, 2010)'
_exptl_crystal_colour colourless
_exptl_crystal_density_diffrn 1.465
_exptl_crystal_density_method 'not measured'
_exptl_crystal_description prism
_exptl_crystal_F_000 352
_exptl_crystal_size_max 0.49
_exptl_crystal_size_mid 0.18
_exptl_crystal_size_min 0.14
_refine_diff_density_max 0.270
_refine_diff_density_min -0.190
_refine_ls_extinction_method none
_refine_ls_goodness_of_fit_ref 1.057
_refine_ls_hydrogen_treatment mixed
_refine_ls_matrix_type full
_refine_ls_number_parameters 122
_refine_ls_number_reflns 1484
_refine_ls_number_restraints 0
_refine_ls_restrained_S_all 1.057
_refine_ls_R_factor_all 0.0346
_refine_ls_R_factor_gt 0.0302
_refine_ls_shift/su_max 0.001
_refine_ls_shift/su_mean 0.000
_refine_ls_structure_factor_coef Fsqd
_refine_ls_weighting_details 'calc w=1/[\s^2^(Fo^2^)+(0.0421P)^2^+0.2806P] where P=(Fo^2^+2Fc^2^)/3'
_refine_ls_weighting_scheme calc
_refine_ls_wR_factor_gt 0.0793
_refine_ls_wR_factor_ref 0.0828
_reflns_number_gt 1325
_reflns_number_total 1484
_reflns_threshold_expression I>2sigma(I)
_cod_data_source_file ld2083.cif
_cod_data_source_block I
_cod_original_sg_symbol_H-M 'P 21/n'
_cod_database_code 2236951
_cod_database_fobs_code 2236951

loop_
_symmetry_equiv_pos_as_xyz
'x, y, z'
'-x+1/2, y+1/2, -z+1/2'
'-x, -y, -z'
'x-1/2, -y-1/2, z-1/2'

loop_
_atom_site_type_symbol
_atom_site_label
_atom_site_fract_x
_atom_site_fract_y
_atom_site_fract_z
_atom_site_U_iso_or_equiv
_atom_site_adp_type
_atom_site_calc_flag
_atom_site_refinement_flags
_atom_site_occupancy
_atom_site_symmetry_multiplicity
O O1 0.17410(14) 0.98464(8) 0.80141(6) 0.0160(2) Uani d . 1 1
O O2 -0.12850(15) 0.83936(9) 0.91393(6) 0.0192(2) Uani d . 1 1
H H2 -0.195(3) 0.7717(19) 0.9432(13) 0.046(5) Uiso d . 1 1
O O3 0.23900(15) 0.88839(8) 0.49736(6) 0.0194(2) Uani d . 1 1
N N1 0.35604(19) 1.02761(11) 0.62107(8) 0.0207(3) Uani d . 1 1
H H1A 0.474(3) 1.0570(15) 0.5835(12) 0.031(4) Uiso d . 1 1
H H1B 0.346(3) 1.0515(16) 0.6851(13) 0.031(4) Uiso d . 1 1
C C1 0.0386(2) 0.87000(11) 0.65116(9) 0.0149(3) Uani d . 1 1
C C2 0.03195(19) 0.88969(11) 0.75592(8) 0.0137(3) Uani d . 1 1
C C3 -0.1284(2) 0.81706(11) 0.81214(9) 0.0156(3) Uani d . 1 1
C C4 -0.2821(2) 0.72817(12) 0.76327(9) 0.0182(3) Uani d . 1 1
H H4 -0.3876 0.6775 0.8014 0.022 Uiso calc R 1 1
C C5 -0.2824(2) 0.71313(12) 0.65908(9) 0.0203(3) Uani d . 1 1
H H5 -0.3918 0.6546 0.6258 0.024 Uiso calc R 1 1
C C6 -0.1234(2) 0.78327(12) 0.60378(9) 0.0185(3) Uani d . 1 1
H H6 -0.1243 0.7723 0.5325 0.022 Uiso calc R 1 1
C C7 0.2192(2) 0.93056(11) 0.58521(9) 0.0158(3) Uani d . 1 1
C C8 0.3210(2) 0.94758(13) 0.88935(9) 0.0213(3) Uani d . 1 1
H H8A 0.2392 0.9700 0.9507 0.032 Uiso calc R 1 1
H H8B 0.4727 0.9948 0.8890 0.032 Uiso calc R 1 1
H H8C 0.3508 0.8528 0.8879 0.032 Uiso calc R 1 1

loop_
_atom_site_aniso_label
_atom_site_aniso_U_11
_atom_site_aniso_U_22
_atom_site_aniso_U_33
_atom_site_aniso_U_12
_atom_site_aniso_U_13
_atom_site_aniso_U_23
O1 0.0186(4) 0.0168(4) 0.0125(4) -0.0020(3) -0.0006(3) -0.0004(3)
O2 0.0235(5) 0.0217(5) 0.0125(4) -0.0022(4) 0.0045(3) 0.0010(3)
O3 0.0241(5) 0.0209(5) 0.0138(4) -0.0026(3) 0.0063(3) -0.0024(3)
N1 0.0247(6) 0.0232(6) 0.0150(5) -0.0082(4) 0.0083(4) -0.0027(4)
C1 0.0167(6) 0.0138(6) 0.0146(6) 0.0017(4) 0.0033(4) 0.0007(4)
C2 0.0137(5) 0.0121(5) 0.0152(6) 0.0019(4) 0.0002(4) -0.0008(4)
C3 0.0183(6) 0.0160(6) 0.0126(5) 0.0036(5) 0.0026(4) 0.0010(4)
C4 0.0185(6) 0.0172(6) 0.0193(6) -0.0015(5) 0.0053(5) 0.0025(5)
C5 0.0213(6) 0.0185(6) 0.0210(6) -0.0052(5) 0.0012(5) -0.0022(5)
C6 0.0231(6) 0.0196(6) 0.0128(6) -0.0014(5) 0.0021(5) -0.0018(5)
C7 0.0180(6) 0.0156(6) 0.0138(6) 0.0018(4) 0.0024(4) 0.0010(5)
C8 0.0192(6) 0.0277(7) 0.0165(6) -0.0008(5) -0.0035(5) 0.0012(5)

loop_
_atom_type_symbol
_atom_type_description
_atom_type_scat_dispersion_real
_atom_type_scat_dispersion_imag
_atom_type_scat_source
C C 0.0033 0.0016 'International Tables Vol C Tables 4.2.6.8 and 6.1.1.4'
H H 0.0000 0.0000 'International Tables Vol C Tables 4.2.6.8 and 6.1.1.4'
N N 0.0061 0.0033 'International Tables Vol C Tables 4.2.6.8 and 6.1.1.4'
O O 0.0106 0.0060 'International Tables Vol C Tables 4.2.6.8 and 6.1.1.4'

loop_
_geom_angle_atom_site_label_1
_geom_angle_atom_site_label_2
_geom_angle_atom_site_label_3
_geom_angle
C2 O1 C8 117.88(9)
C3 O2 H2 108.9(12)
C7 N1 H1A 118.7(10)
C7 N1 H1B 118.8(10)
H1A N1 H1B 121.5(14)
C6 C1 C2 119.12(10)
C6 C1 C7 116.33(10)
C2 C1 C7 124.46(11)
O1 C2 C1 119.38(10)
O1 C2 C3 120.82(10)
C1 C2 C3 119.71(11)
O2 C3 C4 122.52(11)
O2 C3 C2 117.69(10)
C4 C3 C2 119.78(11)
C5 C4 C3 120.36(11)
C5 C4 H4 119.8
C3 C4 H4 119.8
C6 C5 C4 119.98(11)
C6 C5 H5 120.0
C4 C5 H5 120.0
C5 C6 C1 120.95(11)
C5 C6 H6 119.5
C1 C6 H6 119.5
O3 C7 N1 120.85(11)
O3 C7 C1 119.49(10)
N1 C7 C1 119.65(10)
O1 C8 H8A 109.5
O1 C8 H8B 109.5
H8A C8 H8B 109.5
O1 C8 H8C 109.5
H8A C8 H8C 109.5
H8B C8 H8C 109.5

loop_
_geom_bond_atom_site_label_1
_geom_bond_atom_site_label_2
_geom_bond_distance
O1 C2 1.3753(14)
O1 C8 1.4456(14)
O2 C3 1.3668(14)
O2 H2 0.88(2)
O3 C7 1.2499(14)
N1 C7 1.3267(16)
N1 H1A 0.901(17)
N1 H1B 0.887(17)
C1 C6 1.3963(17)
C1 C2 1.4038(16)
C1 C7 1.5041(16)
C2 C3 1.4074(16)
C3 C4 1.3903(17)
C4 C5 1.3879(17)
C4 H4 0.9500
C5 C6 1.3822(17)
C5 H5 0.9500
C6 H6 0.9500
C8 H8A 0.9800
C8 H8B 0.9800
C8 H8C 0.9800

loop_
_geom_hbond_atom_site_label_D
_geom_hbond_atom_site_label_H
_geom_hbond_atom_site_label_A
_geom_hbond_site_symmetry_A
_geom_hbond_distance_DH
_geom_hbond_distance_HA
_geom_hbond_distance_DA
_geom_hbond_angle_DHA
N1 H1A O3 3_676 0.901(17) 2.056(17) 2.9547(13) 175.3(14)
N1 H1B O1 . 0.887(17) 1.977(17) 2.6789(13) 135.0(14)
O2 H2 O3 4_576 0.88(2) 1.83(2) 2.6895(12) 165.5(17)

loop_
_geom_torsion_atom_site_label_1
_geom_torsion_atom_site_label_2
_geom_torsion_atom_site_label_3
_geom_torsion_atom_site_label_4
_geom_torsion
C8 O1 C2 C1 -129.31(11)
C8 O1 C2 C3 54.02(14)
C6 C1 C2 O1 -173.41(10)
C7 C1 C2 O1 10.24(17)
C6 C1 C2 C3 3.30(17)
C7 C1 C2 C3 -173.05(10)
O1 C2 C3 O2 -3.41(16)
C1 C2 C3 O2 179.93(10)
O1 C2 C3 C4 175.47(10)
C1 C2 C3 C4 -1.20(17)
O2 C3 C4 C5 177.18(11)
C2 C3 C4 C5 -1.63(18)
C3 C4 C5 C6 2.32(19)
C4 C5 C6 C1 -0.16(19)
C2 C1 C6 C5 -2.65(18)
C7 C1 C6 C5 173.99(11)
C6 C1 C7 O3 -9.95(17)
C2 C1 C7 O3 166.50(11)
C6 C1 C7 N1 170.31(11)
C2 C1 C7 N1 -13.25(18)

loop_
_cod_related_entry_id
_cod_related_entry_database
_cod_related_entry_code
1 ChemSpider 30658238
